data_2018209
loop_
_publ_author_name
'Boer\'e, Ren\'e T.'
'Roemmele, Tracey L.'
'Suduweli Kondage, Savini'
'Zhou, Jiamin'
'Parvez, Masood'

_publ_section_title
;
 Five related
 <i>N</i>'-(2,2,2-trichloroethanimidoyl)benzene-1-carboximidamides
;
_journal_coeditor_code YP3005
_journal_issue 8
_journal_name_full 'Acta Crystallographica Section C'
_journal_page_first o273
_journal_page_last o277
_journal_paper_doi 10.1107/S0108270111023985
_journal_volume 67
_journal_year 2011
_chemical_formula_iupac 'C9 H7 Br Cl3 N3'
_chemical_formula_moiety 'C9 H7 Br Cl3 N3'
_chemical_formula_sum 'C9 H7 Br Cl3 N3'
_chemical_formula_weight 343.44
_chemical_melting_point 372
_chemical_name_common
;
trichloromethylimidoyl-4-bromobenzamidine
;
_chemical_name_systematic
;
4-bromo-<i>N</i>'-(2,2,2-trichloroethanimidoyl)benzene-1-carboximidamide
;
_space_group_IT_number 14
_symmetry_cell_setting monoclinic
_symmetry_space_group_name_Hall '-P 2yn'
_symmetry_space_group_name_H-M 'P 1 21/n 1'
_atom_sites_solution_hydrogens geom
_atom_sites_solution_primary direct
_atom_sites_solution_secondary difmap
_audit_creation_method SHELXL97
_cell_angle_alpha 90.00
_cell_angle_beta 107.407(3)
_cell_angle_gamma 90.00
_cell_formula_units_Z 4
_cell_length_a 5.8124(17)
_cell_length_b 23.379(7)
_cell_length_c 9.715(3)
_cell_measurement_reflns_used 9949
_cell_measurement_temperature 173(2)
_cell_measurement_theta_max 27.48
_cell_measurement_theta_min 2.36
_cell_volume 1259.7(7)
_computing_cell_refinement 'SAINT-Plus (Bruker, 2006)'
_computing_data_collection 'APEX2 (Bruker, 2006)'
_computing_data_reduction 'SAINT-Plus (Bruker, 2006)'
_computing_molecular_graphics 'Mercury (Macrae <i>et al.</i>, 2008)'
_computing_publication_material 'publCIF (Westrip, 2010)'
_computing_structure_refinement 'SHELXTL (Sheldrick, 2008)'
_computing_structure_solution 'SHELXS97 (Sheldrick, 2008)'
_diffrn_ambient_temperature 173(2)
_diffrn_measured_fraction_theta_full 1.000
_diffrn_measured_fraction_theta_max 0.996
_diffrn_measurement_device_type 'Bruker APEXII CCD area-detector'
_diffrn_measurement_method '\f and \w'
_diffrn_radiation_monochromator graphite
_diffrn_radiation_type MoK\a
_diffrn_radiation_wavelength 0.71073
_diffrn_reflns_av_R_equivalents 0.0683
_diffrn_reflns_av_sigmaI/netI 0.0330
_diffrn_reflns_limit_h_max 7
_diffrn_reflns_limit_h_min -7
_diffrn_reflns_limit_k_max 30
_diffrn_reflns_limit_k_min -30
_diffrn_reflns_limit_l_max 12
_diffrn_reflns_limit_l_min -12
_diffrn_reflns_number 17762
_diffrn_reflns_theta_full 25.25
_diffrn_reflns_theta_max 27.51
_diffrn_reflns_theta_min 1.74
_exptl_absorpt_coefficient_mu 3.874
_exptl_absorpt_correction_T_max 0.6842
_exptl_absorpt_correction_T_min 0.4828
_exptl_absorpt_correction_type multi-scan
_exptl_absorpt_process_details '(SADABS; Bruker, 2006)'
_exptl_crystal_colour colourless
_exptl_crystal_density_diffrn 1.811
_exptl_crystal_description block
_exptl_crystal_F_000 672
_exptl_crystal_size_max 0.22
_exptl_crystal_size_mid 0.20
_exptl_crystal_size_min 0.11
_refine_diff_density_max 0.614
_refine_diff_density_min -0.361
_refine_ls_goodness_of_fit_ref 1.080
_refine_ls_hydrogen_treatment mixed
_refine_ls_matrix_type full
_refine_ls_number_parameters 157
_refine_ls_number_reflns 2898
_refine_ls_number_restraints 0
_refine_ls_restrained_S_all 1.080
_refine_ls_R_factor_all 0.0285
_refine_ls_R_factor_gt 0.0241
_refine_ls_shift/su_max 0.000
_refine_ls_shift/su_mean 0.000
_refine_ls_structure_factor_coef Fsqd
_refine_ls_weighting_details 'calc w = 1/[\s^2^(Fo^2^)+(0.0320P)^2^+0.0355P] where P=(Fo^2^+2Fc^2^)/3'
_refine_ls_weighting_scheme calc
_refine_ls_wR_factor_gt 0.0606
_refine_ls_wR_factor_ref 0.0616
_reflns_number_gt 2563
_reflns_number_total 2898
_reflns_threshold_expression I>2\s(I)
_cod_data_source_file yp3005.cif
_cod_data_source_block IV
_cod_original_cell_volume 1259.7(6)
_cod_original_sg_symbol_H-M 'P 21/n'
_cod_database_code 2018209
_cod_database_fobs_code 2018209

loop_
_symmetry_equiv_pos_as_xyz
'x, y, z'
'-x+1/2, y+1/2, -z+1/2'
'-x, -y, -z'
'x-1/2, -y-1/2, z-1/2'

loop_
_atom_site_type_symbol
_atom_site_label
_atom_site_fract_x
_atom_site_fract_y
_atom_site_fract_z
_atom_site_U_iso_or_equiv
_atom_site_adp_type
_atom_site_calc_flag
_atom_site_refinement_flags
_atom_site_occupancy
_atom_site_symmetry_multiplicity
Br Br1 -0.31061(3) 0.055482(7) -0.00590(2) 0.03134(8) Uani d . 1 1
Cl Cl3 0.10682(9) 0.40490(2) 0.07715(6) 0.03762(13) Uani d . 1 1
Cl Cl1 0.48116(9) 0.38658(2) -0.05926(5) 0.03232(12) Uani d . 1 1
Cl Cl2 0.56396(10) 0.46071(2) 0.18824(6) 0.03954(13) Uani d . 1 1
N N1 0.6083(3) 0.23809(7) 0.34129(17) 0.0293(3) Uani d D 1 1
H H1 0.618(4) 0.2086(7) 0.393(2) 0.035 Uiso d D 1 1
H H2 0.705(3) 0.2673(8) 0.372(2) 0.035 Uiso d D 1 1
N N2 0.3693(3) 0.29746(6) 0.15879(15) 0.0240(3) Uani d . 1 1
N N3 0.7189(3) 0.34433(7) 0.30475(19) 0.0359(4) Uani d D 1 1
H H3 0.777(4) 0.3780(7) 0.313(3) 0.043 Uiso d D 1 1
C C1 0.4163(3) 0.24862(7) 0.23064(18) 0.0227(4) Uani d . 1 1
C C2 0.5193(3) 0.34356(7) 0.20405(18) 0.0244(4) Uani d . 1 1
C C3 0.4206(3) 0.39678(7) 0.1098(2) 0.0250(4) Uani d . 1 1
C C4 0.2394(3) 0.20153(7) 0.17975(18) 0.0225(4) Uani d . 1 1
C C5 0.3140(3) 0.14443(7) 0.19087(19) 0.0241(4) Uani d . 1 1
H H5 0.4786 0.1354 0.2363 0.029 Uiso calc R 1 1
C C6 0.1504(3) 0.10101(7) 0.1363(2) 0.0252(4) Uani d . 1 1
H H6 0.2011 0.0622 0.1437 0.030 Uiso calc R 1 1
C C7 -0.0875(3) 0.11519(7) 0.07086(19) 0.0237(4) Uani d . 1 1
C C8 -0.1686(3) 0.17124(7) 0.0598(2) 0.0265(4) Uani d . 1 1
H H8 -0.3338 0.1800 0.0152 0.032 Uiso calc R 1 1
C C9 -0.0020(3) 0.21445(7) 0.1156(2) 0.0257(4) Uani d . 1 1
H H9 -0.0541 0.2531 0.1097 0.031 Uiso calc R 1 1

loop_
_atom_site_aniso_label
_atom_site_aniso_U_11
_atom_site_aniso_U_22
_atom_site_aniso_U_33
_atom_site_aniso_U_12
_atom_site_aniso_U_13
_atom_site_aniso_U_23
Br1 0.02543(11) 0.02462(11) 0.04149(14) -0.00413(7) 0.00622(9) 0.00085(7)
Cl3 0.0244(2) 0.0431(3) 0.0454(3) 0.00339(19) 0.0105(2) 0.0013(2)
Cl1 0.0348(3) 0.0404(3) 0.0232(2) -0.00569(19) 0.0109(2) 0.00028(19)
Cl2 0.0436(3) 0.0277(2) 0.0408(3) -0.0082(2) 0.0027(2) -0.0075(2)
N1 0.0303(9) 0.0304(8) 0.0212(8) -0.0007(7) -0.0015(7) 0.0015(6)
N2 0.0228(7) 0.0278(8) 0.0187(8) -0.0055(6) 0.0019(6) -0.0004(6)
N3 0.0312(9) 0.0346(9) 0.0317(10) -0.0094(7) -0.0060(7) 0.0006(7)
C1 0.0224(9) 0.0286(9) 0.0173(9) -0.0012(7) 0.0061(7) -0.0029(7)
C2 0.0240(9) 0.0308(9) 0.0175(9) -0.0034(7) 0.0050(7) -0.0018(7)
C3 0.0226(9) 0.0289(9) 0.0225(9) -0.0055(7) 0.0051(7) -0.0044(7)
C4 0.0232(9) 0.0277(9) 0.0179(9) -0.0015(7) 0.0081(7) 0.0006(7)
C5 0.0212(8) 0.0283(9) 0.0221(9) 0.0021(7) 0.0054(7) 0.0029(7)
C6 0.0251(9) 0.0230(8) 0.0292(10) 0.0034(7) 0.0108(8) 0.0038(7)
C7 0.0236(9) 0.0237(8) 0.0251(10) -0.0054(7) 0.0095(8) 0.0007(7)
C8 0.0193(8) 0.0282(9) 0.0319(10) 0.0009(7) 0.0077(7) 0.0045(8)
C9 0.0247(9) 0.0226(8) 0.0310(10) 0.0012(7) 0.0101(8) 0.0028(7)

loop_
_atom_type_symbol
_atom_type_description
_atom_type_scat_dispersion_real
_atom_type_scat_dispersion_imag
_atom_type_scat_source
C C 0.0033 0.0016 'International Tables Vol C Tables 4.2.6.8 and 6.1.1.4'
H H 0.0000 0.0000 'International Tables Vol C Tables 4.2.6.8 and 6.1.1.4'
N N 0.0061 0.0033 'International Tables Vol C Tables 4.2.6.8 and 6.1.1.4'
Cl Cl 0.1484 0.1585 'International Tables Vol C Tables 4.2.6.8 and 6.1.1.4'
Br Br -0.2901 2.4595 'International Tables Vol C Tables 4.2.6.8 and 6.1.1.4'

loop_
_exptl_crystal_face_index_h
_exptl_crystal_face_index_k
_exptl_crystal_face_index_l
_exptl_crystal_face_perp_dist
1.00 1.00 -0.50 0.0990
-1.00 -1.00 0.50 0.0840
1.00 -1.00 -1.00 0.1050
-1.00 1.00 1.00 0.0750
-1.00 -1.00 0.00 0.0890
1.00 1.00 0.00 0.0990
-1.00 0.00 1.00 0.0740
0.00 -1.00 0.00 0.0530
0.00 1.00 0.00 0.0380
0.00 0.00 -0.50 0.0960
0.00 0.00 0.50 0.0980
0.00 1.00 0.50 0.0760
0.00 -1.00 0.50 0.0920

loop_
_geom_angle_atom_site_label_1
_geom_angle_atom_site_label_2
_geom_angle_atom_site_label_3
_geom_angle
C1 N1 H1 121.7(15)
C1 N1 H2 115.4(15)
H1 N1 H2 121(2)
C1 N2 C2 119.82(15)
C2 N3 H3 109.4(16)
N1 C1 N2 125.51(16)
N1 C1 C4 117.70(15)
N2 C1 C4 116.78(15)
N3 C2 N2 126.99(17)
N3 C2 C3 122.23(16)
N2 C2 C3 110.72(15)
C2 C3 Cl3 111.85(12)
C2 C3 Cl2 112.36(12)
Cl3 C3 Cl2 108.33(9)
C2 C3 Cl1 107.15(12)
Cl3 C3 Cl1 108.95(10)
Cl2 C3 Cl1 108.09(9)
C9 C4 C5 119.43(16)
C9 C4 C1 119.61(15)
C5 C4 C1 120.92(15)
C6 C5 C4 120.63(16)
C6 C5 H5 119.7
C4 C5 H5 119.7
C7 C6 C5 118.66(16)
C7 C6 H6 120.7
C5 C6 H6 120.7
C6 C7 C8 122.29(16)
C6 C7 Br1 118.50(13)
C8 C7 Br1 119.21(14)
C7 C8 C9 118.37(17)
C7 C8 H8 120.8
C9 C8 H8 120.8
C4 C9 C8 120.60(16)
C4 C9 H9 119.7
C8 C9 H9 119.7

loop_
_geom_bond_atom_site_label_1
_geom_bond_atom_site_label_2
_geom_bond_distance
Br1 C7 1.8996(17)
Cl3 C3 1.7657(19)
Cl1 C3 1.7953(19)
Cl2 C3 1.7690(18)
N1 C1 1.321(2)
N1 H1 0.846(15)
N1 H2 0.876(15)
N2 C1 1.323(2)
N2 C2 1.373(2)
N3 C2 1.275(2)
N3 H3 0.851(16)
C1 C4 1.487(2)
C2 C3 1.550(2)
C4 C9 1.387(2)
C4 C5 1.398(2)
C5 C6 1.383(2)
C5 H5 0.9500
C6 C7 1.379(2)
C6 H6 0.9500
C7 C8 1.386(3)
C8 C9 1.392(2)
C8 H8 0.9500
C9 H9 0.9500

loop_
_geom_hbond_atom_site_label_D
_geom_hbond_atom_site_label_H
_geom_hbond_atom_site_label_A
_geom_hbond_site_symmetry_A
_geom_hbond_distance_DH
_geom_hbond_distance_HA
_geom_hbond_distance_DA
_geom_hbond_angle_DHA
N1 H2 N3 . 0.876(15) 1.925(19) 2.616(2) 135(2)
N3 H3 Cl2 . 0.851(16) 2.42(2) 2.9809(19) 124(2)
N1 H1 N2 4_666 0.846(15) 2.56(2) 3.116(2) 124.2(18)
N3 H3 Br1 4_766 0.851(16) 2.95(2) 3.6523(18) 141(2)

loop_
_geom_torsion_atom_site_label_1
_geom_torsion_atom_site_label_2
_geom_torsion_atom_site_label_3
_geom_torsion_atom_site_label_4
_geom_torsion
C2 N2 C1 N1 -4.3(3)
C2 N2 C1 C4 177.01(14)
C1 N2 C2 N3 6.3(3)
C1 N2 C2 C3 -176.51(15)
N3 C2 C3 Cl3 -138.95(16)
N2 C2 C3 Cl3 43.72(18)
N3 C2 C3 Cl2 -16.9(2)
N2 C2 C3 Cl2 165.81(11)
N3 C2 C3 Cl1 101.71(18)
N2 C2 C3 Cl1 -75.61(15)
N1 C1 C4 C9 150.74(17)
N2 C1 C4 C9 -30.5(2)
N1 C1 C4 C5 -31.6(2)
N2 C1 C4 C5 147.16(16)
C9 C4 C5 C6 1.2(3)
C1 C4 C5 C6 -176.50(15)
C4 C5 C6 C7 -0.1(3)
C5 C6 C7 C8 -0.9(3)
C5 C6 C7 Br1 179.29(12)
C6 C7 C8 C9 0.7(3)
Br1 C7 C8 C9 -179.47(13)
C5 C4 C9 C8 -1.4(3)
C1 C4 C9 C8 176.35(15)
C7 C8 C9 C4 0.4(3)

loop_
_cod_related_entry_id
_cod_related_entry_database
_cod_related_entry_code
1 ChemSpider 30654330
